data_4076644
loop_
_publ_author_name
'Yao, Yingming'
'Zhang, Yong'
'Shen, Qi'
'Yu, Kaibei'

_publ_section_title
;
 Synthesis, Reactivity, and Structure of Mixed-Ligand Ytterbium Complexes
 Supported by \b-Diketiminate
;
_journal_issue 5
_journal_name_full Organometallics
_journal_page_first 819
_journal_paper_doi 10.1021/om010803a
_journal_volume 21
_journal_year 2002
_chemical_formula_sum 'C35 H48 Cl N2 Yb'
_chemical_formula_weight 705.24
_chemical_name_systematic
; 
 ? 
;
_space_group_IT_number 14
_symmetry_cell_setting monoclinic
_symmetry_space_group_name_Hall '-P 2yn'
_symmetry_space_group_name_H-M 'P 1 21/n 1'
_atom_sites_solution_hydrogens geom
_atom_sites_solution_primary direct
_atom_sites_solution_secondary difmap
_audit_creation_method SHELXL-97
_cell_angle_alpha 90.00
_cell_angle_beta 106.050(10)
_cell_angle_gamma 90.00
_cell_formula_units_Z 4
_cell_length_a 10.422(2)
_cell_length_b 26.247(5)
_cell_length_c 12.653(2)
_cell_measurement_reflns_used 22
_cell_measurement_temperature 297(2)
_cell_measurement_theta_max 15.84
_cell_measurement_theta_min 2.57
_cell_volume 3326.3(11)
_computing_cell_refinement 'Siemems XSCANS'
_computing_data_collection 'Siemens XSCANS'
_computing_data_reduction 'Siemens SHELXTL'
_computing_molecular_graphics 'Siemens SHELXTL'
_computing_publication_material 'Siemens SHELXTL'
_computing_structure_refinement 'SHELXL-97 (Sheldrick, 1997)'
_computing_structure_solution 'SHELXS-97 (Sheldrick, 1990)'
_diffrn_ambient_temperature 297(2)
_diffrn_measured_fraction_theta_full 0.999
_diffrn_measured_fraction_theta_max 0.999
_diffrn_measurement_device_type 'Siemens P4'
_diffrn_measurement_method '\w scans'
_diffrn_radiation_monochromator graphite
_diffrn_radiation_source 'normal-focus sealed tube'
_diffrn_radiation_type MoK\a
_diffrn_radiation_wavelength 0.71073
_diffrn_reflns_av_R_equivalents 0.0350
_diffrn_reflns_av_sigmaI/netI 0.0662
_diffrn_reflns_limit_h_max 12
_diffrn_reflns_limit_h_min 0
_diffrn_reflns_limit_k_max 31
_diffrn_reflns_limit_k_min 0
_diffrn_reflns_limit_l_max 14
_diffrn_reflns_limit_l_min -15
_diffrn_reflns_number 6579
_diffrn_reflns_theta_full 25.00
_diffrn_reflns_theta_max 25.00
_diffrn_reflns_theta_min 2.18
_diffrn_standards_decay_% 6.57
_diffrn_standards_interval_count 97
_diffrn_standards_number 3
_exptl_absorpt_coefficient_mu 2.916
_exptl_absorpt_correction_T_max 0.4372
_exptl_absorpt_correction_T_min 0.3124
_exptl_absorpt_correction_type empirical
_exptl_crystal_colour red
_exptl_crystal_density_diffrn 1.408
_exptl_crystal_density_method 'not measured'
_exptl_crystal_description prismatic
_exptl_crystal_F_000 1436
_exptl_crystal_size_max 0.52
_exptl_crystal_size_mid 0.34
_exptl_crystal_size_min 0.34
_refine_diff_density_max 0.617
_refine_diff_density_min -0.397
_refine_diff_density_rms 0.078
_refine_ls_extinction_coef 0.00020(5)
_refine_ls_extinction_expression Fc^*^=kFc[1+0.001xFc^2^\l^3^/sin(2\q)]^-1/4^
_refine_ls_extinction_method SHELXL
_refine_ls_goodness_of_fit_ref 0.841
_refine_ls_hydrogen_treatment constr
_refine_ls_matrix_type full
_refine_ls_number_parameters 353
_refine_ls_number_reflns 5846
_refine_ls_number_restraints 0
_refine_ls_restrained_S_all 0.841
_refine_ls_R_factor_all 0.0592
_refine_ls_R_factor_gt 0.0316
_refine_ls_shift/su_max 0.001
_refine_ls_shift/su_mean 0.000
_refine_ls_structure_factor_coef Fsqd
_refine_ls_weighting_details 'calc w=1/[\s^2^(Fo^2^)+(0.0254P)^2^+0.0000P] where P=(Fo^2^+2Fc^2^)/3'
_refine_ls_weighting_scheme calc
_refine_ls_wR_factor_gt 0.0571
_refine_ls_wR_factor_ref 0.0611
_reflns_number_gt 3902
_reflns_number_total 5846
_reflns_threshold_expression >2sigma(I)
_cod_data_source_file om010803a.cif
_cod_data_source_block complex3
_cod_depositor_comments
;
The following automatic conversions were performed:

'_symmetry_cell_setting' value 'Monoclinic' changed to 'monoclinic'
according to /home/saulius/struct/CIF-dictionaries/cif_core.dic
dictionary named 'cif_core.dic' version 2.4.1 from 2010-06-29.

Automatic conversion script
Id: cif_fix_values 1715 2011-07-08 13:25:40Z adriana 

The following automatic conversions were performed:

'_refine_ls_hydrogen_treatment' value 'constra' was replaced with the
value 'constr' as specified in the replacement file
'src/cod-tools/trunk/data/replacement-values/replacement_values.lst'.

Automatic conversion script
Id: cif_fix_values 5376 2017-05-30 11:51:03Z andrius 
;
_cod_original_cell_volume 3326.3(10)
_cod_original_sg_symbol_H-M P2(1)/n
_cod_database_code 4076644

loop_
_symmetry_equiv_pos_as_xyz
'x, y, z'
'-x+1/2, y+1/2, -z+1/2'
'-x, -y, -z'
'x-1/2, -y-1/2, z-1/2'

loop_
_atom_site_label
_atom_site_type_symbol
_atom_site_fract_x
_atom_site_fract_y
_atom_site_fract_z
_atom_site_U_iso_or_equiv
_atom_site_adp_type
_atom_site_occupancy
_atom_site_symmetry_multiplicity
_atom_site_calc_flag
_atom_site_refinement_flags
Yb Yb 0.68104(2) 0.132744(8) 0.640878(18) 0.04095(8) Uani 1 1 d .
Cl Cl 0.46927(14) 0.08743(6) 0.62706(12) 0.0740(5) Uani 1 1 d .
N1 N 0.7548(3) 0.10147(14) 0.5030(3) 0.0367(9) Uani 1 1 d .
N2 N 0.8455(3) 0.08689(13) 0.7512(3) 0.0343(9) Uani 1 1 d .
C1 C 0.7370(4) 0.12906(18) 0.4000(4) 0.0402(11) Uani 1 1 d .
C2 C 0.6142(5) 0.1284(2) 0.3196(4) 0.0542(13) Uani 1 1 d .
C3 C 0.6010(6) 0.1585(2) 0.2267(5) 0.0658(16) Uani 1 1 d .
H3A H 0.5195 0.1594 0.1729 0.079 Uiso 1 1 calc R
C4 C 0.7059(6) 0.1867(2) 0.2127(5) 0.0694(17) Uani 1 1 d .
H4A H 0.6953 0.2060 0.1492 0.083 Uiso 1 1 calc R
C5 C 0.8260(6) 0.1866(2) 0.2916(4) 0.0616(15) Uani 1 1 d .
H5A H 0.8966 0.2057 0.2810 0.074 Uiso 1 1 calc R
C6 C 0.8435(5) 0.15836(18) 0.3874(4) 0.0454(13) Uani 1 1 d .
C7 C 0.9788(5) 0.1580(2) 0.4730(4) 0.0538(14) Uani 1 1 d .
H7A H 0.9628 0.1503 0.5440 0.065 Uiso 1 1 calc R
C8 C 1.0494(6) 0.2101(2) 0.4844(5) 0.104(3) Uani 1 1 d .
H8A H 0.9915 0.2358 0.4996 0.156 Uiso 1 1 calc R
H8B H 1.0706 0.2181 0.4172 0.156 Uiso 1 1 calc R
H8C H 1.1301 0.2087 0.5436 0.156 Uiso 1 1 calc R
C9 C 1.0686(6) 0.1163(2) 0.4504(6) 0.101(2) Uani 1 1 d .
H9A H 1.0234 0.0842 0.4445 0.152 Uiso 1 1 calc R
H9B H 1.1494 0.1150 0.5096 0.152 Uiso 1 1 calc R
H9C H 1.0900 0.1235 0.3828 0.152 Uiso 1 1 calc R
C10 C 0.4971(6) 0.0948(3) 0.3280(5) 0.0762(19) Uani 1 1 d .
H10A H 0.5237 0.0760 0.3975 0.091 Uiso 1 1 calc R
C11 C 0.3758(6) 0.1267(3) 0.3261(6) 0.119(3) Uani 1 1 d .
H11A H 0.3045 0.1048 0.3329 0.179 Uiso 1 1 calc R
H11B H 0.3482 0.1451 0.2581 0.179 Uiso 1 1 calc R
H11C H 0.3974 0.1503 0.3864 0.179 Uiso 1 1 calc R
C12 C 0.4586(6) 0.0564(3) 0.2330(5) 0.104(2) Uani 1 1 d .
H12A H 0.5335 0.0348 0.2350 0.155 Uiso 1 1 calc R
H12B H 0.4330 0.0743 0.1643 0.155 Uiso 1 1 calc R
H12C H 0.3851 0.0360 0.2404 0.155 Uiso 1 1 calc R
C13 C 0.7878(4) 0.05239(18) 0.5085(4) 0.0383(11) Uani 1 1 d .
C14 C 0.8205(5) 0.02470(18) 0.6078(4) 0.0481(13) Uani 1 1 d .
H14A H 0.8162 -0.0104 0.5982 0.058 Uiso 1 1 calc R
C15 C 0.8580(5) 0.03990(18) 0.7178(4) 0.0416(12) Uani 1 1 d .
C16 C 0.7907(5) 0.02261(18) 0.4077(4) 0.0582(15) Uani 1 1 d .
H16A H 0.8650 -0.0005 0.4255 0.087 Uiso 1 1 calc R
H16B H 0.7999 0.0456 0.3512 0.087 Uiso 1 1 calc R
H16C H 0.7092 0.0037 0.3819 0.087 Uiso 1 1 calc R
C17 C 0.9181(5) -0.00184(18) 0.8006(4) 0.0582(15) Uani 1 1 d .
H17A H 0.9781 -0.0222 0.7729 0.087 Uiso 1 1 calc R
H17B H 0.8479 -0.0230 0.8120 0.087 Uiso 1 1 calc R
H17C H 0.9660 0.0134 0.8692 0.087 Uiso 1 1 calc R
C18 C 0.9099(5) 0.10105(17) 0.8650(4) 0.0403(11) Uani 1 1 d .
C19 C 1.0385(5) 0.12287(17) 0.8886(4) 0.0461(13) Uani 1 1 d .
C20 C 1.0980(5) 0.1385(2) 0.9962(4) 0.0590(14) Uani 1 1 d .
H20A H 1.1833 0.1524 1.0139 0.071 Uiso 1 1 calc R
C21 C 1.0329(6) 0.1336(2) 1.0775(4) 0.0652(15) Uani 1 1 d .
H21A H 1.0735 0.1446 1.1487 0.078 Uiso 1 1 calc R
C22 C 0.9071(6) 0.1121(2) 1.0517(4) 0.0613(16) Uani 1 1 d .
H22A H 0.8633 0.1092 1.1063 0.074 Uiso 1 1 calc R
C23 C 0.8441(5) 0.0947(2) 0.9466(4) 0.0479(13) Uani 1 1 d .
C24 C 0.7064(5) 0.0708(2) 0.9254(4) 0.0642(16) Uani 1 1 d .
H24A H 0.6804 0.0583 0.8494 0.077 Uiso 1 1 calc R
C25 C 0.7066(6) 0.0254(2) 1.0005(5) 0.093(2) Uani 1 1 d .
H25A H 0.7715 0.0009 0.9921 0.140 Uiso 1 1 calc R
H25B H 0.6197 0.0100 0.9813 0.140 Uiso 1 1 calc R
H25C H 0.7287 0.0368 1.0755 0.140 Uiso 1 1 calc R
C26 C 0.6020(6) 0.1093(3) 0.9366(5) 0.103(2) Uani 1 1 d .
H26A H 0.6010 0.1375 0.8879 0.154 Uiso 1 1 calc R
H26B H 0.6234 0.1214 1.0110 0.154 Uiso 1 1 calc R
H26C H 0.5157 0.0934 0.9178 0.154 Uiso 1 1 calc R
C27 C 1.1112(5) 0.1298(2) 0.8014(4) 0.0564(13) Uani 1 1 d .
H27A H 1.0431 0.1309 0.7303 0.068 Uiso 1 1 calc R
C28 C 1.2017(6) 0.0841(2) 0.7981(6) 0.095(2) Uani 1 1 d .
H28A H 1.1509 0.0532 0.7916 0.142 Uiso 1 1 calc R
H28B H 1.2737 0.0832 0.8645 0.142 Uiso 1 1 calc R
H28C H 1.2373 0.0874 0.7361 0.142 Uiso 1 1 calc R
C29 C 1.1915(6) 0.1785(2) 0.8110(5) 0.095(2) Uani 1 1 d .
H29A H 1.1347 0.2072 0.8121 0.142 Uiso 1 1 calc R
H29B H 1.2277 0.1813 0.7492 0.142 Uiso 1 1 calc R
H29C H 1.2631 0.1778 0.8777 0.142 Uiso 1 1 calc R
C30 C 0.6158(9) 0.2157(2) 0.7232(7) 0.090(2) Uani 1 1 d .
H30A H 0.5577 0.2176 0.7722 0.108 Uiso 1 1 calc R
C31 C 0.7502(12) 0.2131(3) 0.7564(8) 0.131(4) Uani 1 1 d .
H31A H 0.8035 0.2132 0.8335 0.158 Uiso 1 1 calc R
C32 C 0.7999(9) 0.2189(3) 0.6718(10) 0.115(4) Uani 1 1 d .
H32A H 0.8941 0.2248 0.6763 0.138 Uiso 1 1 calc R
C33 C 0.6926(10) 0.2262(2) 0.5787(6) 0.091(2) Uani 1 1 d .
H33A H 0.6985 0.2373 0.5063 0.109 Uiso 1 1 calc R
C34 C 0.5762(6) 0.2238(2) 0.6132(6) 0.0664(17) Uani 1 1 d .
C35 C 0.4361(8) 0.2313(3) 0.5480(8) 0.174(5) Uani 1 1 d .
H35A H 0.4149 0.2669 0.5450 0.261 Uiso 1 1 calc R
H35B H 0.3779 0.2132 0.5820 0.261 Uiso 1 1 calc R
H35C H 0.4244 0.2186 0.4748 0.261 Uiso 1 1 calc R

loop_
_atom_site_aniso_label
_atom_site_aniso_U_11
_atom_site_aniso_U_22
_atom_site_aniso_U_33
_atom_site_aniso_U_23
_atom_site_aniso_U_13
_atom_site_aniso_U_12
Yb 0.03984(12) 0.04256(12) 0.03893(12) -0.00291(14) 0.00835(8) 0.00644(14)
Cl 0.0484(9) 0.1020(13) 0.0721(10) 0.0017(9) 0.0176(8) -0.0122(8)
N1 0.038(2) 0.036(2) 0.034(2) -0.0054(18) 0.0071(18) -0.0029(19)
N2 0.031(2) 0.039(2) 0.032(2) 0.0009(18) 0.0066(18) 0.0002(18)
C1 0.042(3) 0.037(3) 0.041(3) -0.004(3) 0.010(2) -0.003(3)
C2 0.055(3) 0.063(3) 0.039(3) -0.003(3) 0.004(2) 0.005(3)
C3 0.064(4) 0.070(4) 0.051(4) 0.004(3) -0.005(3) 0.008(3)
C4 0.095(5) 0.063(4) 0.043(3) 0.014(3) 0.007(3) -0.003(4)
C5 0.075(4) 0.058(4) 0.051(4) 0.003(3) 0.015(3) -0.008(3)
C6 0.055(4) 0.043(3) 0.039(3) -0.006(2) 0.014(3) 0.000(3)
C7 0.052(4) 0.056(3) 0.051(3) 0.007(3) 0.009(3) -0.010(3)
C8 0.097(6) 0.095(5) 0.097(5) 0.010(4) -0.013(4) -0.045(4)
C9 0.057(4) 0.108(6) 0.130(7) -0.002(5) 0.012(4) 0.005(4)
C10 0.051(4) 0.127(6) 0.043(3) -0.006(4) 0.000(3) -0.004(4)
C11 0.053(4) 0.184(8) 0.121(6) -0.046(6) 0.025(4) -0.003(5)
C12 0.081(5) 0.107(6) 0.107(6) -0.028(5) 0.000(4) -0.029(4)
C13 0.033(3) 0.043(3) 0.037(3) -0.008(2) 0.006(2) -0.006(2)
C14 0.050(3) 0.040(3) 0.050(3) 0.001(3) 0.008(3) -0.003(2)
C15 0.036(3) 0.043(3) 0.046(3) 0.007(3) 0.012(2) -0.005(2)
C16 0.072(4) 0.057(3) 0.048(3) -0.014(3) 0.020(3) -0.001(3)
C17 0.050(3) 0.050(3) 0.065(4) 0.013(3) 0.002(3) 0.006(3)
C18 0.039(3) 0.038(3) 0.037(3) 0.001(2) -0.001(2) 0.003(2)
C19 0.044(3) 0.044(3) 0.045(3) 0.006(2) 0.003(2) 0.006(2)
C20 0.054(3) 0.062(4) 0.051(3) 0.003(3) -0.002(3) -0.009(3)
C21 0.072(4) 0.066(4) 0.044(3) -0.001(3) -0.005(3) 0.001(4)
C22 0.062(4) 0.079(4) 0.042(3) 0.007(3) 0.015(3) 0.010(3)
C23 0.043(3) 0.064(4) 0.033(3) 0.003(3) 0.003(2) 0.006(3)
C24 0.050(4) 0.103(5) 0.036(3) -0.002(3) 0.007(3) -0.012(3)
C25 0.077(5) 0.126(6) 0.072(5) 0.010(4) 0.012(4) -0.040(4)
C26 0.057(4) 0.164(7) 0.087(5) -0.007(5) 0.021(4) 0.005(5)
C27 0.041(3) 0.068(4) 0.058(3) 0.002(3) 0.010(2) -0.011(3)
C28 0.086(5) 0.091(5) 0.128(6) -0.019(4) 0.066(5) -0.004(4)
C29 0.102(6) 0.087(5) 0.098(6) -0.001(4) 0.034(4) -0.038(4)
C30 0.130(7) 0.068(5) 0.083(6) -0.015(4) 0.047(5) 0.035(5)
C31 0.151(10) 0.050(5) 0.138(9) -0.040(6) -0.052(7) 0.033(6)
C32 0.075(6) 0.050(5) 0.220(13) -0.027(7) 0.040(8) -0.002(4)
C33 0.160(8) 0.029(3) 0.098(6) 0.007(4) 0.062(6) 0.010(4)
C34 0.069(5) 0.049(4) 0.071(5) -0.001(3) 0.002(4) 0.019(3)
C35 0.113(7) 0.080(6) 0.263(12) -0.012(7) -0.057(7) 0.034(5)

loop_
_atom_type_symbol
_atom_type_description
_atom_type_scat_dispersion_real
_atom_type_scat_dispersion_imag
_atom_type_scat_source
C C 0.0033 0.0016 'International Tables Vol C Tables 4.2.6.8 and 6.1.1.4'
H H 0.0000 0.0000 'International Tables Vol C Tables 4.2.6.8 and 6.1.1.4'
N N 0.0061 0.0033 'International Tables Vol C Tables 4.2.6.8 and 6.1.1.4'
Cl Cl 0.1484 0.1585 'International Tables Vol C Tables 4.2.6.8 and 6.1.1.4'
Yb Yb -0.3850 5.5486 'International Tables Vol C Tables 4.2.6.8 and 6.1.1.4'

loop_
_geom_angle_atom_site_label_1
_geom_angle_atom_site_label_2
_geom_angle_atom_site_label_3
_geom_angle
N2 Yb N1 85.43(13)
N2 Yb Cl 107.48(10)
N1 Yb Cl 105.07(10)
N2 Yb C31 92.3(2)
N1 Yb C31 130.0(3)
Cl Yb C31 122.9(3)
N2 Yb C32 97.2(3)
N1 Yb C32 100.8(3)
Cl Yb C32 145.3(2)
C31 Yb C32 30.0(3)
N2 Yb C30 116.3(2)
N1 Yb C30 143.65(19)
Cl Yb C30 95.99(19)
C31 Yb C30 30.4(2)
C32 Yb C30 50.5(3)
N2 Yb C33 127.4(2)
N1 Yb C33 93.16(19)
Cl Yb C33 123.4(2)
C31 Yb C33 50.4(3)
C32 Yb C33 31.5(2)
C30 Yb C33 50.5(2)
N2 Yb C34 142.73(16)
N1 Yb C34 116.76(19)
Cl Yb C34 95.66(16)
C31 Yb C34 50.4(2)
C32 Yb C34 51.5(2)
C30 Yb C34 30.25(18)
C33 Yb C34 31.24(19)
N2 Yb C15 23.06(12)
N1 Yb C15 69.47(13)
Cl Yb C15 95.03(9)
C31 Yb C15 115.3(2)
C32 Yb C15 115.7(2)
C30 Yb C15 138.4(2)
C33 Yb C15 141.2(2)
C34 Yb C15 165.54(16)
N2 Yb C13 69.02(12)
N1 Yb C13 22.62(12)
Cl Yb C13 94.69(9)
C31 Yb C13 142.0(3)
C32 Yb C13 117.1(2)
C30 Yb C13 165.74(19)
C33 Yb C13 115.36(18)
C34 Yb C13 138.86(19)
C15 Yb C13 49.45(12)
C13 N1 C1 119.7(4)
C13 N1 Yb 116.9(3)
C1 N1 Yb 121.8(3)
C15 N2 C18 119.6(4)
C15 N2 Yb 115.4(3)
C18 N2 Yb 122.9(3)
C6 C1 C2 121.3(5)
C6 C1 N1 117.9(4)
C2 C1 N1 120.6(4)
C3 C2 C1 117.7(5)
C3 C2 C10 119.4(5)
C1 C2 C10 122.9(5)
C4 C3 C2 121.3(5)
C5 C4 C3 120.4(5)
C4 C5 C6 120.6(5)
C5 C6 C1 118.6(5)
C5 C6 C7 119.7(5)
C1 C6 C7 121.7(4)
C9 C7 C6 111.7(5)
C9 C7 C8 110.7(5)
C6 C7 C8 112.7(4)
C11 C10 C2 111.0(6)
C11 C10 C12 108.4(5)
C2 C10 C12 111.5(5)
N1 C13 C14 122.8(4)
N1 C13 C16 121.6(4)
C14 C13 C16 115.6(4)
N1 C13 Yb 40.5(2)
C14 C13 Yb 84.4(3)
C16 C13 Yb 155.6(3)
C15 C14 C13 132.3(5)
N2 C15 C14 124.1(4)
N2 C15 C17 120.6(4)
C14 C15 C17 115.4(4)
N2 C15 Yb 41.6(2)
C14 C15 Yb 86.1(3)
C17 C15 Yb 152.9(3)
C23 C18 C19 121.5(4)
C23 C18 N2 120.8(4)
C19 C18 N2 117.6(4)
C20 C19 C18 117.8(5)
C20 C19 C27 120.0(5)
C18 C19 C27 122.1(4)
C21 C20 C19 121.4(5)
C22 C21 C20 119.4(5)
C21 C22 C23 121.8(5)
C22 C23 C18 118.1(5)
C22 C23 C24 118.5(5)
C18 C23 C24 123.4(4)
C26 C24 C23 111.9(5)
C26 C24 C25 109.8(5)
C23 C24 C25 112.0(5)
C19 C27 C29 114.9(5)
C19 C27 C28 111.3(4)
C29 C27 C28 109.3(4)
C31 C30 C34 108.8(8)
C31 C30 Yb 73.6(4)
C34 C30 Yb 75.9(4)
C32 C31 C30 110.4(10)
C32 C31 Yb 75.1(5)
C30 C31 Yb 76.0(4)
C31 C32 C33 107.3(9)
C31 C32 Yb 74.9(5)
C33 C32 Yb 75.5(4)
C32 C33 C34 107.0(7)
C32 C33 Yb 73.0(4)
C34 C33 Yb 75.2(3)
C30 C34 C33 106.5(6)
C30 C34 C35 124.5(8)
C33 C34 C35 128.9(8)
C30 C34 Yb 73.8(3)
C33 C34 Yb 73.5(3)
C35 C34 Yb 120.6(4)

loop_
_geom_bond_atom_site_label_1
_geom_bond_atom_site_label_2
_geom_bond_distance
Yb N2 2.239(3)
Yb N1 2.247(3)
Yb Cl 2.4704(14)
Yb C31 2.554(7)
Yb C32 2.557(8)
Yb C30 2.584(6)
Yb C33 2.588(6)
Yb C34 2.610(5)
Yb C15 3.049(5)
Yb C13 3.086(4)
N1 C13 1.330(5)
N1 C1 1.457(5)
N2 C15 1.322(5)
N2 C18 1.458(5)
C1 C6 1.395(6)
C1 C2 1.398(6)
C2 C3 1.391(7)
C2 C10 1.533(7)
C3 C4 1.372(7)
C4 C5 1.369(7)
C5 C6 1.389(6)
C6 C7 1.523(6)
C7 C9 1.517(7)
C7 C8 1.540(7)
C10 C11 1.511(8)
C10 C12 1.535(7)
C13 C14 1.409(6)
C13 C16 1.504(6)
C14 C15 1.396(6)
C15 C17 1.526(6)
C18 C23 1.398(6)
C18 C19 1.411(6)
C19 C20 1.392(6)
C19 C27 1.512(6)
C20 C21 1.387(7)
C21 C22 1.380(7)
C22 C23 1.388(7)
C23 C24 1.521(7)
C24 C26 1.521(7)
C24 C25 1.523(7)
C27 C29 1.515(7)
C27 C28 1.533(7)
C30 C31 1.349(11)
C30 C34 1.355(8)
C31 C32 1.321(11)
C32 C33 1.395(11)
C33 C34 1.400(9)
C34 C35 1.479(8)
